data_4328164
loop_
_publ_author_name
'Kirill Yu. Monakhov'
'Christophe Gourlaouen'
'Roberto Pattacini'
'Pierre Braunstein'

_publ_contact_author_address
;Laboratoire de Chimie de Coordination,
 Institut de Chimie (UMR 7177 CNRS), 
Universit\'e de Strasbourg,        
4 rue Blaise Pascal, F-67081 Strasbourg Cedex, France
;
_publ_contact_author_email braunstein@unistra.fr
_publ_contact_author_fax '+ 33368851322'
_publ_contact_author_name 'Pierre Braunstein'
_publ_contact_author_phone +3368851308
_publ_section_title
;
 Heptabismuthate [Bi7I24]3-: A Main Group Element Anderson-Type Structure
 and Its Relationships with the Polyoxometalates
;
_journal_name_full 'Inorganic Chemistry'
_journal_page_first 1562
_journal_page_last 1568
_journal_paper_doi 10.1021/ic201859c
_journal_volume 51
_journal_year 2012
_chemical_formula_moiety '3(C20 H38 Bi O8), Bi7 I24, 4(O)'
_chemical_formula_sum 'C60 H114 Bi10 I24 O28'
_chemical_formula_weight 6418.91
_space_group_IT_number 167
_symmetry_cell_setting trigonal
_symmetry_Int_Tables_number 167
_symmetry_space_group_name_Hall '-R 3 2"c'
_symmetry_space_group_name_H-M 'R -3 c :H'
_atom_sites_solution_hydrogens geom
_atom_sites_solution_primary direct
_atom_sites_solution_secondary difmap
_audit_creation_method SHELXL-97
_cell_angle_alpha 90.00
_cell_angle_beta 90.00
_cell_angle_gamma 120.00
_cell_formula_units_Z 6
_cell_length_a 27.2955(7)
_cell_length_b 27.2955(7)
_cell_length_c 31.6049(13)
_cell_measurement_reflns_used 10430
_cell_measurement_temperature 173(2)
_cell_measurement_theta_max 26.373
_cell_measurement_theta_min 0.998
_cell_volume 20392.3(11)
_computing_cell_refinement 'HKL Scalepack (Otwinowski & Minor 1997)'
_computing_data_reduction 'HKL Denzo and Scalepack (Otwinowski & Minor 1997)'
_computing_molecular_graphics ORTEP-3
_computing_publication_material PLATON
_computing_structure_refinement 'SHELXL-97 (Sheldrick, 1997)'
_computing_structure_solution 'SHELXS-97 (Sheldrick, 1997)'
_diffrn_ambient_temperature 173(2)
_diffrn_detector_area_resol_mean 9
_diffrn_measured_fraction_theta_full 0.995
_diffrn_measured_fraction_theta_max 0.995
_diffrn_measurement_device_type KappaCCD
_diffrn_measurement_method CCD
_diffrn_radiation_monochromator graphite
_diffrn_radiation_probe x-ray
_diffrn_radiation_type MoK\a
_diffrn_radiation_wavelength 0.71073
_diffrn_reflns_av_R_equivalents 0.0386
_diffrn_reflns_av_sigmaI/netI 0.0421
_diffrn_reflns_limit_h_max 32
_diffrn_reflns_limit_h_min 0
_diffrn_reflns_limit_k_max 0
_diffrn_reflns_limit_k_min -27
_diffrn_reflns_limit_l_max 37
_diffrn_reflns_limit_l_min -37
_diffrn_reflns_number 7897
_diffrn_reflns_theta_full 25.25
_diffrn_reflns_theta_max 25.25
_diffrn_reflns_theta_min 3.17
_diffrn_source 'fine-focus sealed tube'
_exptl_absorpt_coefficient_mu 18.395
_exptl_absorpt_correction_T_max 0.601
_exptl_absorpt_correction_T_min 0.086
_exptl_absorpt_correction_type multi-scan
_exptl_absorpt_process_details 'L. Spek, J. Appl.Cryst. 2003, 36, 7 and 1995, A51, 33'
_exptl_crystal_colour red
_exptl_crystal_density_diffrn 3.136
_exptl_crystal_description plate
_exptl_crystal_F_000 16800
_exptl_crystal_size_max 0.18
_exptl_crystal_size_mid 0.15
_exptl_crystal_size_min 0.03
_refine_diff_density_max 3.430
_refine_diff_density_min -3.616
_refine_diff_density_rms 0.317
_refine_ls_extinction_method none
_refine_ls_goodness_of_fit_ref 1.120
_refine_ls_hydrogen_treatment constr
_refine_ls_matrix_type full
_refine_ls_number_parameters 96
_refine_ls_number_reflns 4091
_refine_ls_number_restraints 27
_refine_ls_restrained_S_all 1.125
_refine_ls_R_factor_all 0.1136
_refine_ls_R_factor_gt 0.0615
_refine_ls_shift/su_max 0.003
_refine_ls_shift/su_mean 0.000
_refine_ls_structure_factor_coef Fsqd
_refine_ls_weighting_details 'calc w=1/[\s^2^(Fo^2^)+(0.1088P)^2^+438.2284P] where P=(Fo^2^+2Fc^2^)/3'
_refine_ls_weighting_scheme calc
_refine_ls_wR_factor_gt 0.1954
_refine_ls_wR_factor_ref 0.2155
_reflns_number_gt 2395
_reflns_number_total 4091
_reflns_threshold_expression >2sigma(I)
_cod_data_source_file ic201859c_si_002.cif
_cod_data_source_block compound1
_cod_original_sg_symbol_H-M 'R -3 c'
_cod_database_code 4328164

loop_
_symmetry_equiv_pos_as_xyz
'x, y, z'
'-y, x-y, z'
'-x+y, -x, z'
'x-y, -y, -z+1/2'
'-x, -x+y, -z+1/2'
'y, x, -z+1/2'
'x+2/3, y+1/3, z+1/3'
'-y+2/3, x-y+1/3, z+1/3'
'-x+y+2/3, -x+1/3, z+1/3'
'x-y+2/3, -y+1/3, -z+5/6'
'-x+2/3, -x+y+1/3, -z+5/6'
'y+2/3, x+1/3, -z+5/6'
'x+1/3, y+2/3, z+2/3'
'-y+1/3, x-y+2/3, z+2/3'
'-x+y+1/3, -x+2/3, z+2/3'
'x-y+1/3, -y+2/3, -z+7/6'
'-x+1/3, -x+y+2/3, -z+7/6'
'y+1/3, x+2/3, -z+7/6'
'-x, -y, -z'
'y, -x+y, -z'
'x-y, x, -z'
'-x+y, y, z-1/2'
'x, x-y, z-1/2'
'-y, -x, z-1/2'
'-x+2/3, -y+1/3, -z+1/3'
'y+2/3, -x+y+1/3, -z+1/3'
'x-y+2/3, x+1/3, -z+1/3'
'-x+y+2/3, y+1/3, z-1/6'
'x+2/3, x-y+1/3, z-1/6'
'-y+2/3, -x+1/3, z-1/6'
'-x+1/3, -y+2/3, -z+2/3'
'y+1/3, -x+y+2/3, -z+2/3'
'x-y+1/3, x+2/3, -z+2/3'
'-x+y+1/3, y+2/3, z+1/6'
'x+1/3, x-y+2/3, z+1/6'
'-y+1/3, -x+2/3, z+1/6'

loop_
_atom_site_label
_atom_site_type_symbol
_atom_site_fract_x
_atom_site_fract_y
_atom_site_fract_z
_atom_site_U_iso_or_equiv
_atom_site_adp_type
_atom_site_occupancy
_atom_site_symmetry_multiplicity
_atom_site_calc_flag
_atom_site_refinement_flags
Bi1 Bi 0.0000 0.0000 0.5000 0.0209(3) Uani 1 6 d S
Bi2 Bi 0.00280(3) 0.17329(3) 0.49921(2) 0.0409(3) Uani 1 1 d .
Bi3 Bi 0.15726(5) 0.49059(5) 0.4167 0.0724(5) Uani 1 2 d SD
I1 I -0.05181(4) 0.05218(4) 0.44116(3) 0.0282(3) Uani 1 1 d .
I2 I 0.11067(5) 0.21753(5) 0.44484(5) 0.0566(4) Uani 1 1 d .
I3 I 0.05156(8) 0.26548(6) 0.55676(6) 0.0838(6) Uani 1 1 d .
I4 I -0.04328(7) 0.22105(7) 0.44298(6) 0.0831(6) Uani 1 1 d .
O1 O 0.1109(6) 0.4041(6) 0.3652(5) 0.100 Uiso 1 1 d D
O2 O 0.1791(6) 0.4289(7) 0.4645(5) 0.100 Uiso 1 1 d D
O1W O 0.1609(9) 0.6667 0.4167 0.100 Uiso 1 2 d S
O3 O 0.1615(7) 0.5720(7) 0.4506(6) 0.100 Uiso 1 1 d D
O2W O 0.3333 0.6667 0.4167 0.100 Uiso 1 6 d S
O4 O 0.2243(7) 0.5503(7) 0.4637(5) 0.100 Uiso 1 1 d D
C1 C 0.2034(9) 0.5809(10) 0.4729(8) 0.100 Uiso 1 1 d D
C2 C 0.2319(10) 0.6293(10) 0.5028(8) 0.100 Uiso 1 1 d D
H2A H 0.2101 0.6479 0.5053 0.150 Uiso 1 1 calc R
H2B H 0.2690 0.6556 0.4925 0.150 Uiso 1 1 calc R
H2C H 0.2350 0.6155 0.5301 0.150 Uiso 1 1 calc R
C3 C 0.0960(8) 0.3449(9) 0.3018(6) 0.100 Uiso 1 1 d D
H3A H 0.0916 0.3525 0.2725 0.120 Uiso 1 1 calc R
H3B H 0.1096 0.3182 0.3026 0.120 Uiso 1 1 calc R
C4 C 0.0396(7) 0.3214(8) 0.3257(7) 0.100 Uiso 1 1 d D
H4A H 0.0107 0.3204 0.3072 0.120 Uiso 1 1 calc R
H4B H 0.0271 0.2833 0.3355 0.120 Uiso 1 1 calc R
C5 C 0.0493(6) 0.3602(9) 0.3629(6) 0.100 Uiso 1 1 d D
H5A H 0.0268 0.3784 0.3596 0.120 Uiso 1 1 calc R
H5B H 0.0378 0.3383 0.3889 0.120 Uiso 1 1 calc R
C6 C 0.1829(8) 0.3793(7) 0.4486(7) 0.100 Uiso 1 1 d D
H6A H 0.1751 0.3741 0.4185 0.120 Uiso 1 1 calc R
H6B H 0.1561 0.3450 0.4632 0.120 Uiso 1 1 calc R
C7 C 0.2446(8) 0.3935(10) 0.4579(7) 0.100 Uiso 1 1 d D
H7A H 0.2456 0.3596 0.4655 0.120 Uiso 1 1 calc R
H7B H 0.2684 0.4104 0.4333 0.120 Uiso 1 1 calc R
C8 C 0.2650(8) 0.4356(10) 0.4951(7) 0.100 Uiso 1 1 d D
H8A H 0.2705 0.4186 0.5203 0.120 Uiso 1 1 calc R
H8B H 0.3004 0.4694 0.4882 0.120 Uiso 1 1 calc R
C9 C 0.2181(9) 0.4503(10) 0.5024(5) 0.100 Uiso 1 1 d D
H9A H 0.1973 0.4323 0.5280 0.120 Uiso 1 1 calc R
H9B H 0.2343 0.4908 0.5052 0.120 Uiso 1 1 calc R
C10 C 0.1376(8) 0.4004(8) 0.3250(6) 0.100 Uiso 1 1 d D
H10A H 0.1725 0.4006 0.3312 0.120 Uiso 1 1 calc R
H10B H 0.1464 0.4327 0.3072 0.120 Uiso 1 1 calc R

loop_
_atom_site_aniso_label
_atom_site_aniso_U_11
_atom_site_aniso_U_22
_atom_site_aniso_U_33
_atom_site_aniso_U_23
_atom_site_aniso_U_13
_atom_site_aniso_U_12
Bi1 0.0181(4) 0.0181(4) 0.0265(8) 0.000 0.000 0.0090(2)
Bi2 0.0560(5) 0.0269(4) 0.0474(5) -0.0035(3) -0.0109(3) 0.0264(3)
Bi3 0.0632(6) 0.0632(6) 0.0762(10) 0.0139(4) -0.0139(4) 0.0206(6)
I1 0.0291(6) 0.0303(6) 0.0286(6) 0.0020(4) -0.0010(4) 0.0172(5)
I2 0.0581(8) 0.0415(7) 0.0605(10) 0.0161(6) 0.0083(7) 0.0176(6)
I3 0.1192(14) 0.0419(8) 0.0813(13) -0.0273(7) -0.0150(9) 0.0336(8)
I4 0.1096(13) 0.0792(11) 0.0901(13) 0.0178(9) -0.0187(10) 0.0693(10)

loop_
_atom_type_symbol
_atom_type_description
_atom_type_scat_dispersion_real
_atom_type_scat_dispersion_imag
_atom_type_scat_source
Bi Bi -4.1077 10.2566 'International Tables Vol C Tables 4.2.6.8 and 6.1.1.4'
I I -0.4742 1.8119 'International Tables Vol C Tables 4.2.6.8 and 6.1.1.4'
O O 0.0106 0.0060 'International Tables Vol C Tables 4.2.6.8 and 6.1.1.4'
C C 0.0033 0.0016 'International Tables Vol C Tables 4.2.6.8 and 6.1.1.4'
H H 0.0000 0.0000 'International Tables Vol C Tables 4.2.6.8 and 6.1.1.4'

loop_
_geom_angle_atom_site_label_1
_geom_angle_atom_site_label_2
_geom_angle_atom_site_label_3
_geom_angle
_geom_angle_site_symmetry_1
_geom_angle_site_symmetry_3
I1 Bi1 I1 87.37(3) 3 2
I1 Bi1 I1 92.64(3) 3 19_556
I1 Bi1 I1 92.64(3) 2 19_556
I1 Bi1 I1 92.64(3) 3 20_556
I1 Bi1 I1 180.00(3) 2 20_556
I1 Bi1 I1 87.36(3) 19_556 20_556
I1 Bi1 I1 87.36(3) 3 .
I1 Bi1 I1 87.37(3) 2 .
I1 Bi1 I1 180.0 19_556 .
I1 Bi1 I1 92.63(3) 20_556 .
I1 Bi1 I1 180.0 3 21_556
I1 Bi1 I1 92.64(3) 2 21_556
I1 Bi1 I1 87.36(3) 19_556 21_556
I1 Bi1 I1 87.36(3) 20_556 21_556
I1 Bi1 I1 92.63(3) . 21_556
I3 Bi2 I4 96.48(6) . .
I3 Bi2 I2 94.43(5) . .
I4 Bi2 I2 91.53(5) . .
I3 Bi2 I2 91.06(5) . 21_556
I4 Bi2 I2 94.68(5) . 21_556
I2 Bi2 I2 171.20(5) . 21_556
I3 Bi2 I1 89.86(4) . 20_556
I4 Bi2 I1 173.66(5) . 20_556
I2 Bi2 I1 87.72(3) . 20_556
I2 Bi2 I1 85.42(4) 21_556 20_556
I3 Bi2 I1 171.67(5) . .
I4 Bi2 I1 91.66(4) . .
I2 Bi2 I1 87.06(4) . .
I2 Bi2 I1 86.54(3) 21_556 .
I1 Bi2 I1 82.01(4) 20_556 .
O4 Bi3 O4 81.7(9) 12_455 .
O4 Bi3 O3 53.3(5) 12_455 12_455
O4 Bi3 O3 82.3(6) . 12_455
O4 Bi3 O3 82.3(6) 12_455 .
O4 Bi3 O3 53.3(5) . .
O3 Bi3 O3 122.1(8) 12_455 .
O4 Bi3 O2 127.3(5) 12_455 .
O4 Bi3 O2 73.5(5) . .
O3 Bi3 O2 77.4(5) 12_455 .
O3 Bi3 O2 115.1(5) . .
O4 Bi3 O2 73.5(5) 12_455 12_455
O4 Bi3 O2 127.3(5) . 12_455
O3 Bi3 O2 115.1(5) 12_455 12_455
O3 Bi3 O2 77.4(5) . 12_455
O2 Bi3 O2 155.4(7) . 12_455
O4 Bi3 O1 98.5(6) 12_455 .
O4 Bi3 O1 154.4(5) . .
O3 Bi3 O1 77.6(5) 12_455 .
O3 Bi3 O1 152.3(5) . .
O2 Bi3 O1 86.6(5) . .
O2 Bi3 O1 76.3(5) 12_455 .
O4 Bi3 O1 154.4(5) 12_455 12_455
O4 Bi3 O1 98.5(6) . 12_455
O3 Bi3 O1 152.3(5) 12_455 12_455
O3 Bi3 O1 77.6(5) . 12_455
O2 Bi3 O1 76.3(5) . 12_455
O2 Bi3 O1 86.6(5) 12_455 12_455
O1 Bi3 O1 92.2(7) . 12_455
O4 Bi3 C1 26.5(3) 12_455 12_455
O4 Bi3 C1 83.1(7) . 12_455
O3 Bi3 C1 26.9(3) 12_455 12_455
O3 Bi3 C1 104.0(6) . 12_455
O2 Bi3 C1 103.4(5) . 12_455
O2 Bi3 C1 93.1(6) 12_455 12_455
O1 Bi3 C1 86.0(7) . 12_455
O1 Bi3 C1 178.2(7) 12_455 12_455
O4 Bi3 C1 83.1(7) 12_455 .
O4 Bi3 C1 26.6(8) . .
O3 Bi3 C1 104.0(6) 12_455 .
O3 Bi3 C1 26.9(8) . .
O2 Bi3 C1 93.1(6) . .
O2 Bi3 C1 103.4(5) 12_455 .
O1 Bi3 C1 178.2(7) . .
O1 Bi3 C1 86.0(7) 12_455 .
C1 Bi3 C1 95.8(12) 12_455 .
Bi1 I1 Bi2 92.81(3) . 21_556
Bi1 I1 Bi2 92.53(3) . .
Bi2 I1 Bi2 87.36(2) 21_556 .
Bi2 I2 Bi2 97.70(4) . 20_556
C10 O1 C5 107.2(10) . .
C10 O1 Bi3 123.9(9) . .
C5 O1 Bi3 126.4(9) . .
C6 O2 C9 105.1(11) . .
C6 O2 Bi3 123.0(12) . .
C9 O2 Bi3 124.6(12) . .
C1 O3 Bi3 92.6(11) . .
C1 O4 Bi3 99.0(12) . .
O4 C1 O3 114.5(17) . .
O4 C1 C2 121.8(14) . .
O3 C1 C2 123.1(14) . .
O4 C1 Bi3 54.4(10) . .
O3 C1 Bi3 60.5(10) . .
C2 C1 Bi3 176.1(12) . .
C1 C2 H2A 109.5 . .
C1 C2 H2B 109.5 . .
H2A C2 H2B 109.5 . .
C1 C2 H2C 109.5 . .
H2A C2 H2C 109.5 . .
H2B C2 H2C 109.5 . .
C4 C3 C10 105.5(17) . .
C4 C3 H3A 110.7 . .
C10 C3 H3A 110.7 . .
C4 C3 H3B 110.7 . .
C10 C3 H3B 110.7 . .
H3A C3 H3B 108.8 . .
C5 C4 C3 107.6(9) . .
C5 C4 H4A 110.2 . .
C3 C4 H4A 110.2 . .
C5 C4 H4B 110.2 . .
C3 C4 H4B 110.2 . .
H4A C4 H4B 108.5 . .
O1 C5 C4 109.2(10) . .
O1 C5 H5A 109.8 . .
C4 C5 H5A 109.8 . .
O1 C5 H5B 109.8 . .
C4 C5 H5B 109.8 . .
H5A C5 H5B 108.3 . .
O2 C6 C7 105.5(10) . .
O2 C6 H6A 110.6 . .
C7 C6 H6A 110.6 . .
O2 C6 H6B 110.6 . .
C7 C6 H6B 110.6 . .
H6A C6 H6B 108.8 . .
C8 C7 C6 105.8(19) . .
C8 C7 H7A 110.6 . .
C6 C7 H7A 110.6 . .
C8 C7 H7B 110.6 . .
C6 C7 H7B 110.6 . .
H7A C7 H7B 108.7 . .
C9 C8 C7 105.7(19) . .
C9 C8 H8A 110.6 . .
C7 C8 H8A 110.6 . .
C9 C8 H8B 110.6 . .
C7 C8 H8B 110.6 . .
H8A C8 H8B 108.7 . .
O2 C9 C8 107.4(9) . .
O2 C9 H9A 110.2 . .
C8 C9 H9A 110.2 . .
O2 C9 H9B 110.2 . .
C8 C9 H9B 110.2 . .
H9A C9 H9B 108.5 . .
O1 C10 C3 109.0(10) . .
O1 C10 H10A 109.9 . .
C3 C10 H10A 109.9 . .
O1 C10 H10B 109.9 . .
C3 C10 H10B 109.9 . .
H10A C10 H10B 108.3 . .

loop_
_geom_bond_atom_site_label_1
_geom_bond_atom_site_label_2
_geom_bond_distance
_geom_bond_site_symmetry_2
Bi1 I1 3.0823(10) 3
Bi1 I1 3.0823(10) 2
Bi1 I1 3.0823(10) 19_556
Bi1 I1 3.0823(10) 20_556
Bi1 I1 3.0823(10) .
Bi1 I1 3.0823(10) 21_556
Bi2 I3 2.8395(16) .
Bi2 I4 2.8425(15) .
Bi2 I2 3.0863(15) .
Bi2 I2 3.1452(15) 21_556
Bi2 I1 3.3904(12) 20_556
Bi2 I1 3.4043(12) .
Bi3 O4 2.287(17) 12_455
Bi3 O4 2.287(17) .
Bi3 O3 2.418(16) 12_455
Bi3 O3 2.419(16) .
Bi3 O2 2.546(15) .
Bi3 O2 2.546(15) 12_455
Bi3 O1 2.614(13) .
Bi3 O1 2.614(13) 12_455
Bi3 C1 2.776(18) 12_455
Bi3 C1 2.777(18) .
I1 Bi2 3.3904(12) 21_556
I2 Bi2 3.1453(15) 20_556
O1 C10 1.493(9) .
O1 C5 1.502(9) .
O2 C6 1.497(9) .
O2 C9 1.511(9) .
O3 C1 1.259(9) .
O4 C1 1.256(9) .
C1 C2 1.490(9) .
C2 H2A 0.9600 .
C2 H2B 0.9600 .
C2 H2C 0.9600 .
C3 C4 1.538(9) .
C3 C10 1.550(9) .
C3 H3A 0.9700 .
C3 H3B 0.9700 .
C4 C5 1.515(9) .
C4 H4A 0.9700 .
C4 H4B 0.9700 .
C5 H5A 0.9700 .
C5 H5B 0.9700 .
C6 C7 1.556(9) .
C6 H6A 0.9700 .
C6 H6B 0.9700 .
C7 C8 1.542(9) .
C7 H7A 0.9700 .
C7 H7B 0.9700 .
C8 C9 1.538(9) .
C8 H8A 0.9700 .
C8 H8B 0.9700 .
C9 H9A 0.9700 .
C9 H9B 0.9700 .
C10 H10A 0.9700 .
C10 H10B 0.9700 .
